data_7031658
loop_
_publ_author_name
'Gallien, Anna K. E.'
'Schaniel, Dominik'
'Woike, Theo'
'Kl\"ufers, Peter'

_publ_section_title
;
 NO-binding in {Ru(NO)2}(8)-type [Ru(NO)2(PR3)2X]BF4 compounds.
;
_journal_issue 35
_journal_name_full 'Dalton transactions (Cambridge, England : 2003)'
_journal_page_first 13278
_journal_page_last 13292
_journal_paper_doi 10.1039/c4dt01506a
_journal_volume 43
_journal_year 2014
_chemical_formula_moiety 'C18 H42 Br N2 O2 P2 Ru, B F4'
_chemical_formula_sum 'C18 H42 B Br F4 N2 O2 P2 Ru'
_chemical_formula_weight 648.27
_chemical_name_common '[RuBr(NO)2(PiPr3)2]BF4'
_space_group_IT_number 15
_symmetry_cell_setting monoclinic
_symmetry_Int_Tables_number 15
_symmetry_space_group_name_Hall '-C 2yc'
_symmetry_space_group_name_H-M 'C 1 2/c 1'
_atom_sites_solution_hydrogens geom
_atom_sites_solution_primary direct
_atom_sites_solution_secondary difmap
_audit_block_code Ru_Br_(NO)2_(PiPr3)2_BF4_qv016_gallien
_audit_creation_method 'form98_non/compatible with shelxl97-2'
_cell_angle_alpha 90.00
_cell_angle_beta 115.204(2)
_cell_angle_gamma 90.00
_cell_formula_units_Z 8
_cell_length_a 25.5181(9)
_cell_length_b 15.9734(6)
_cell_length_c 14.3915(5)
_cell_measurement_reflns_used 118
_cell_measurement_temperature 100(2)
_cell_measurement_theta_max 24.4774
_cell_measurement_theta_min 2.9088
_cell_volume 5307.7(3)
_computing_cell_refinement 'APEX2 v2012.4-3 (Bruker AXS)'
_computing_data_collection 'Bruker Instrument Service v3.0.21'
_computing_data_reduction 'SAINT V8.18C (Bruker AXS Inc., 2011)'
_computing_structure_refinement
;
Sheldrick, G. M. (2008).
<i>Acta Cryst.</i> A<b>64</b>, 112--122.
;
_computing_structure_solution 'SHELXS-97 (Sheldrick, 1990)'
_diffrn_ambient_temperature 100(2)
_diffrn_detector_area_resol_mean 10.4167
_diffrn_measured_fraction_theta_full 0.997
_diffrn_measured_fraction_theta_max 0.997
_diffrn_measurement_device 'fixed-chi three-circle diffractometer'
_diffrn_measurement_device_type 'Bruker D8Venture'
_diffrn_measurement_method 'mix of phi and omega scans'
_diffrn_radiation_collimation 0.8_mm
_diffrn_radiation_monochromator 'focusing mirrors'
_diffrn_radiation_type 'Mo K\a'
_diffrn_radiation_wavelength 0.71073
_diffrn_reflns_av_R_equivalents 0.0697
_diffrn_reflns_av_sigmaI/netI 0.0416
_diffrn_reflns_limit_h_max 32
_diffrn_reflns_limit_h_min -33
_diffrn_reflns_limit_k_max 20
_diffrn_reflns_limit_k_min -20
_diffrn_reflns_limit_l_max 18
_diffrn_reflns_limit_l_min -18
_diffrn_reflns_number 44638
_diffrn_reflns_theta_full 27.51
_diffrn_reflns_theta_max 27.64
_diffrn_reflns_theta_min 2.74
_diffrn_source_current 50
_diffrn_source_power 2.5
_diffrn_source_type 'Bruker TXS'
_diffrn_source_voltage 50
_exptl_absorpt_coefficient_mu 2.262
_exptl_absorpt_correction_T_max 0.7456
_exptl_absorpt_correction_T_min 0.6843
_exptl_absorpt_correction_type multi-scan
_exptl_absorpt_process_details 'SADABS V2012/1 (Bruker AXS Inc.)'
_exptl_crystal_colour orange
_exptl_crystal_density_diffrn 1.623
_exptl_crystal_density_method 'not measured'
_exptl_crystal_description platelet
_exptl_crystal_F_000 2640
_exptl_crystal_size_max 0.134
_exptl_crystal_size_mid 0.056
_exptl_crystal_size_min 0.037
_refine_diff_density_max 1.859
_refine_diff_density_min -0.909
_refine_diff_density_rms 0.116
_refine_ls_extinction_method none
_refine_ls_goodness_of_fit_ref 1.046
_refine_ls_hydrogen_treatment constr
_refine_ls_matrix_type full
_refine_ls_number_parameters 310
_refine_ls_number_reflns 6131
_refine_ls_number_restraints 0
_refine_ls_restrained_S_all 1.046
_refine_ls_R_factor_all 0.0555
_refine_ls_R_factor_gt 0.0393
_refine_ls_shift/su_max 0.000
_refine_ls_shift/su_mean 0.000
_refine_ls_structure_factor_coef Fsqd
_refine_ls_weighting_details 'calc w=1/[\s^2^(Fo^2^)+(0.0374P)^2^+25.7634P] where P=(Fo^2^+2Fc^2^)/3'
_refine_ls_weighting_scheme calc
_refine_ls_wR_factor_gt 0.0878
_refine_ls_wR_factor_ref 0.0949
_reflns_number_gt 4973
_reflns_number_total 6131
_reflns_threshold_expression >2sigma(I)
_cod_data_source_file c4dt01506a2.cif
_cod_data_source_block qv016
_cod_depositor_comments 'Adding full bibliography for 7031650--7031662.cif.'
_cod_original_sg_symbol_H-M 'C 2/c'
_cod_database_code 7031658

loop_
_symmetry_equiv_pos_as_xyz
'x, y, z'
'-x, y, -z+1/2'
'x+1/2, y+1/2, z'
'-x+1/2, y+1/2, -z+1/2'
'-x, -y, -z'
'x, -y, z-1/2'
'-x+1/2, -y+1/2, -z'
'x+1/2, -y+1/2, z-1/2'

loop_
_atom_site_label
_atom_site_type_symbol
_atom_site_fract_x
_atom_site_fract_y
_atom_site_fract_z
_atom_site_U_iso_or_equiv
_atom_site_adp_type
_atom_site_occupancy
_atom_site_symmetry_multiplicity
_atom_site_calc_flag
_atom_site_refinement_flags
_atom_site_disorder_assembly
_atom_site_disorder_group
Ru1 Ru 0.5000 0.33350(2) 0.2500 0.01191(9) Uani 1 2 d S . .
Ru2 Ru 0.0000 0.37043(2) 0.2500 0.01384(10) Uani 1 2 d S . .
Br1 Br 0.5000 0.49315(3) 0.2500 0.02521(13) Uani 1 2 d S . .
Br2 Br 0.03614(7) 0.33488(12) 0.43322(13) 0.0231(3) Uani 0.50 1 d P . .
P1 P 0.39840(4) 0.35384(5) 0.21935(7) 0.01484(18) Uani 1 1 d . . .
P2 P 0.09983(4) 0.34587(5) 0.26995(7) 0.01611(18) Uani 1 1 d . . .
F1B F 0.1898(3) 0.0806(4) 0.2414(5) 0.0216(15) Uiso 0.444(9) 1 d P A 1
F2B F 0.2798(4) 0.1426(8) 0.3512(8) 0.092(3) Uiso 0.444(9) 1 d P A 1
F3B F 0.2698(5) 0.0536(7) 0.2269(9) 0.074(3) Uiso 0.444(9) 1 d P A 1
F4B F 0.2331(3) 0.1829(4) 0.1942(6) 0.0417(19) Uiso 0.444(9) 1 d P A 1
F1 F 0.1982(3) 0.0827(3) 0.2727(5) 0.0348(15) Uiso 0.556(9) 1 d P A 2
F2 F 0.2919(2) 0.0868(4) 0.3611(4) 0.0457(17) Uiso 0.556(9) 1 d P A 2
F3 F 0.2614(2) 0.0653(3) 0.1937(5) 0.0336(14) Uiso 0.556(9) 1 d P A 2
F4 F 0.2479(3) 0.1929(4) 0.2570(5) 0.0562(18) Uiso 0.556(9) 1 d P A 2
O1 O 0.47068(11) 0.21869(18) 0.0790(2) 0.0299(6) Uani 1 1 d . . .
O3 O 0.0422(6) 0.3351(10) 0.4701(7) 0.036(3) Uani 0.50 1 d P . .
O4 O -0.0065(3) 0.5448(3) 0.2107(4) 0.034(2) Uani 0.504(9) 1 d P . .
N1 N 0.48117(12) 0.2718(2) 0.1369(2) 0.0218(6) Uani 1 1 d . . .
N3 N 0.0238(3) 0.3515(5) 0.3790(7) 0.0289(19) Uani 0.50 1 d P . .
N4 N 0.0000 0.4868(3) 0.2500 0.0306(11) Uani 1 2 d S . .
B1 B 0.2468(2) 0.1104(3) 0.2626(4) 0.0293(10) Uani 1 1 d . . .
C1 C 0.35698(14) 0.2556(2) 0.2002(3) 0.0192(7) Uani 1 1 d . . .
H1 H 0.3197 0.2703 0.2035 0.023 Uiso 1 1 calc R . .
C2 C 0.34121(17) 0.2119(2) 0.0977(3) 0.0268(8) Uani 1 1 d . . .
H2A H 0.3190 0.2504 0.0416 0.040 Uiso 1 1 calc R . .
H2B H 0.3178 0.1622 0.0935 0.040 Uiso 1 1 calc R . .
H2C H 0.3767 0.1952 0.0920 0.040 Uiso 1 1 calc R . .
C3 C 0.38860(16) 0.1949(2) 0.2882(3) 0.0279(8) Uani 1 1 d . . .
H3A H 0.4020 0.2248 0.3537 0.042 Uiso 1 1 calc R . .
H3B H 0.4220 0.1710 0.2806 0.042 Uiso 1 1 calc R . .
H3C H 0.3622 0.1498 0.2867 0.042 Uiso 1 1 calc R . .
C4 C 0.39206(15) 0.4094(2) 0.3283(3) 0.0229(8) Uani 1 1 d . . .
H4 H 0.3889 0.4703 0.3109 0.028 Uiso 1 1 calc R . .
C5 C 0.44492(17) 0.4004(3) 0.4314(3) 0.0285(8) Uani 1 1 d . . .
H5A H 0.4793 0.4221 0.4254 0.043 Uiso 1 1 calc R . .
H5B H 0.4508 0.3412 0.4509 0.043 Uiso 1 1 calc R . .
H5C H 0.4386 0.4321 0.4840 0.043 Uiso 1 1 calc R . .
C6 C 0.33689(17) 0.3867(3) 0.3403(3) 0.0322(9) Uani 1 1 d . . .
H6A H 0.3031 0.3936 0.2743 0.048 Uiso 1 1 calc R . .
H6B H 0.3331 0.4235 0.3915 0.048 Uiso 1 1 calc R . .
H6C H 0.3392 0.3283 0.3628 0.048 Uiso 1 1 calc R . .
C7 C 0.36059(15) 0.4217(2) 0.1062(3) 0.0234(8) Uani 1 1 d . . .
H7 H 0.3756 0.4796 0.1283 0.028 Uiso 1 1 calc R . .
C8 C 0.29499(16) 0.4260(3) 0.0737(3) 0.0318(9) Uani 1 1 d . . .
H8A H 0.2876 0.4515 0.1288 0.048 Uiso 1 1 calc R . .
H8B H 0.2788 0.3693 0.0602 0.048 Uiso 1 1 calc R . .
H8C H 0.2768 0.4598 0.0112 0.048 Uiso 1 1 calc R . .
C9 C 0.37485(17) 0.4006(3) 0.0154(3) 0.0294(9) Uani 1 1 d . . .
H9A H 0.4163 0.4094 0.0355 0.044 Uiso 1 1 calc R . .
H9B H 0.3523 0.4369 -0.0429 0.044 Uiso 1 1 calc R . .
H9C H 0.3650 0.3419 -0.0043 0.044 Uiso 1 1 calc R . .
C19 C 0.15456(15) 0.3858(2) 0.3936(3) 0.0214(7) Uani 1 1 d . . .
H19 H 0.1457 0.3592 0.4481 0.026 Uiso 1 1 calc R . .
C20 C 0.14952(18) 0.4799(3) 0.4049(4) 0.0378(11) Uani 1 1 d . . .
H20A H 0.1091 0.4944 0.3873 0.057 Uiso 1 1 calc R . .
H20B H 0.1624 0.5094 0.3586 0.057 Uiso 1 1 calc R . .
H20C H 0.1738 0.4965 0.4759 0.057 Uiso 1 1 calc R . .
C21 C 0.21704(16) 0.3617(3) 0.4177(3) 0.0267(8) Uani 1 1 d . . .
H21A H 0.2185 0.3026 0.4008 0.040 Uiso 1 1 calc R . .
H21B H 0.2416 0.3707 0.4908 0.040 Uiso 1 1 calc R . .
H21C H 0.2310 0.3964 0.3767 0.040 Uiso 1 1 calc R . .
C22 C 0.1099(2) 0.3854(3) 0.1578(4) 0.0392(11) Uani 1 1 d . . .
H22 H 0.0843 0.3472 0.1018 0.047 Uiso 1 1 calc R . .
C23 C 0.16822(17) 0.3692(3) 0.1595(3) 0.0298(9) Uani 1 1 d . . .
H23A H 0.1798 0.3112 0.1809 0.045 Uiso 1 1 calc R . .
H23B H 0.1967 0.4075 0.2081 0.045 Uiso 1 1 calc R . .
H23C H 0.1662 0.3781 0.0907 0.045 Uiso 1 1 calc R . .
C24 C 0.0851(2) 0.4681(3) 0.1178(4) 0.0396(11) Uani 1 1 d . . .
H24A H 0.0444 0.4695 0.1066 0.059 Uiso 1 1 calc R . .
H24B H 0.0876 0.4785 0.0527 0.059 Uiso 1 1 calc R . .
H24C H 0.1068 0.5114 0.1676 0.059 Uiso 1 1 calc R . .
C25 C 0.11446(15) 0.2326(2) 0.2716(3) 0.0197(7) Uani 1 1 d . . .
H25 H 0.1532 0.2267 0.2705 0.024 Uiso 1 1 calc R . .
C26 C 0.07090(18) 0.1864(3) 0.1773(3) 0.0335(9) Uani 1 1 d . . .
H26A H 0.0668 0.2161 0.1149 0.050 Uiso 1 1 calc R . .
H26B H 0.0333 0.1842 0.1803 0.050 Uiso 1 1 calc R . .
H26C H 0.0847 0.1294 0.1761 0.050 Uiso 1 1 calc R . .
C27 C 0.11858(18) 0.1893(2) 0.3687(3) 0.0317(9) Uani 1 1 d . . .
H27A H 0.1471 0.2183 0.4291 0.048 Uiso 1 1 calc R . .
H27B H 0.1306 0.1310 0.3689 0.048 Uiso 1 1 calc R . .
H27C H 0.0807 0.1907 0.3707 0.048 Uiso 1 1 calc R . .

loop_
_atom_site_aniso_label
_atom_site_aniso_U_11
_atom_site_aniso_U_22
_atom_site_aniso_U_33
_atom_site_aniso_U_23
_atom_site_aniso_U_13
_atom_site_aniso_U_12
Ru1 0.00773(17) 0.01255(18) 0.01344(18) 0.000 0.00256(14) 0.000
Ru2 0.01115(18) 0.01535(18) 0.01428(18) 0.000 0.00470(15) 0.000
Br1 0.0155(2) 0.0137(2) 0.0442(3) 0.000 0.0105(2) 0.000
Br2 0.0137(5) 0.0371(6) 0.0186(9) 0.0022(8) 0.0068(7) -0.0013(4)
P1 0.0080(4) 0.0139(4) 0.0198(4) -0.0017(3) 0.0032(3) 0.0001(3)
P2 0.0146(4) 0.0155(4) 0.0205(4) 0.0022(3) 0.0097(4) 0.0017(3)
O1 0.0211(14) 0.0406(16) 0.0255(14) -0.0138(13) 0.0074(11) -0.0030(12)
O3 0.039(5) 0.046(5) 0.023(7) 0.007(6) 0.016(6) 0.003(4)
O4 0.029(3) 0.025(3) 0.053(4) 0.014(2) 0.022(4) 0.004(2)
N1 0.0110(14) 0.0321(17) 0.0218(15) -0.0030(13) 0.0064(12) -0.0001(12)
N3 0.019(4) 0.048(5) 0.014(4) 0.009(4) 0.002(3) -0.002(3)
N4 0.022(2) 0.020(3) 0.055(3) 0.000 0.023(2) 0.000
B1 0.030(2) 0.033(2) 0.033(2) -0.008(2) 0.020(2) -0.0060(19)
C1 0.0128(16) 0.0167(16) 0.0261(18) -0.0020(14) 0.0064(14) -0.0034(13)
C2 0.0234(19) 0.0227(18) 0.032(2) -0.0083(16) 0.0091(16) -0.0062(15)
C3 0.0197(19) 0.0233(18) 0.034(2) 0.0073(16) 0.0054(16) -0.0016(15)
C4 0.0178(18) 0.0206(17) 0.0317(19) -0.0073(15) 0.0117(15) -0.0007(14)
C5 0.024(2) 0.038(2) 0.0250(19) -0.0124(17) 0.0113(16) -0.0021(16)
C6 0.0201(19) 0.040(2) 0.042(2) -0.0147(19) 0.0185(18) -0.0048(17)
C7 0.0146(17) 0.0188(17) 0.0283(19) 0.0056(14) 0.0011(15) 0.0046(13)
C8 0.0157(19) 0.032(2) 0.036(2) 0.0025(18) 0.0004(17) 0.0065(15)
C9 0.0221(19) 0.035(2) 0.0262(19) 0.0155(17) 0.0050(16) 0.0064(16)
C19 0.0142(16) 0.0236(18) 0.0266(18) -0.0073(15) 0.0090(14) -0.0044(14)
C20 0.021(2) 0.028(2) 0.056(3) -0.019(2) 0.0078(19) -0.0052(16)
C21 0.0166(18) 0.034(2) 0.0257(19) -0.0068(16) 0.0056(15) 0.0003(15)
C22 0.044(3) 0.044(3) 0.043(2) 0.020(2) 0.032(2) 0.020(2)
C23 0.026(2) 0.039(2) 0.031(2) 0.0081(18) 0.0181(17) 0.0039(17)
C24 0.041(3) 0.040(2) 0.049(3) 0.024(2) 0.029(2) 0.016(2)
C25 0.0166(17) 0.0153(16) 0.0252(18) -0.0008(14) 0.0070(15) 0.0039(13)
C26 0.029(2) 0.030(2) 0.035(2) -0.0100(18) 0.0075(18) -0.0042(17)
C27 0.035(2) 0.0215(19) 0.033(2) 0.0075(17) 0.0091(18) 0.0000(16)

loop_
_atom_type_symbol
_atom_type_description
_atom_type_scat_dispersion_real
_atom_type_scat_dispersion_imag
_atom_type_scat_source
C C 0.0033 0.0016 'International Tables Vol C Tables 4.2.6.8 and 6.1.1.4'
H H 0.0000 0.0000 'International Tables Vol C Tables 4.2.6.8 and 6.1.1.4'
B B 0.0013 0.0007 'International Tables Vol C Tables 4.2.6.8 and 6.1.1.4'
Br Br -0.2901 2.4595 'International Tables Vol C Tables 4.2.6.8 and 6.1.1.4'
F F 0.0171 0.0103 'International Tables Vol C Tables 4.2.6.8 and 6.1.1.4'
N N 0.0061 0.0033 'International Tables Vol C Tables 4.2.6.8 and 6.1.1.4'
O O 0.0106 0.0060 'International Tables Vol C Tables 4.2.6.8 and 6.1.1.4'
P P 0.1023 0.0942 'International Tables Vol C Tables 4.2.6.8 and 6.1.1.4'
Ru Ru -1.2594 0.8363 'International Tables Vol C Tables 4.2.6.8 and 6.1.1.4'

loop_
_geom_angle_atom_site_label_1
_geom_angle_atom_site_label_2
_geom_angle_atom_site_label_3
_geom_angle
_geom_angle_site_symmetry_1
_geom_angle_site_symmetry_3
N1 Ru1 N1 112.9(2) . 2_655
N1 Ru1 P1 93.18(9) . .
N1 Ru1 P1 95.19(9) 2_655 .
N1 Ru1 P1 95.19(9) . 2_655
N1 Ru1 P1 93.18(9) 2_655 2_655
P1 Ru1 P1 164.82(4) . 2_655
N1 Ru1 Br1 123.54(10) . .
N1 Ru1 Br1 123.54(10) 2_655 .
P1 Ru1 Br1 82.41(2) . .
P1 Ru1 Br1 82.41(2) 2_655 .
N3 Ru2 N3 159.8(6) 2 .
N3 Ru2 N4 100.1(3) 2 .
N3 Ru2 N4 100.1(3) . .
N3 Ru2 Br2 3.5(3) 2 2
N3 Ru2 Br2 156.5(3) . 2
N4 Ru2 Br2 103.34(5) . 2
N3 Ru2 Br2 156.5(3) 2 .
N3 Ru2 Br2 3.5(3) . .
N4 Ru2 Br2 103.34(5) . .
Br2 Ru2 Br2 153.32(9) 2 .
N3 Ru2 P2 88.5(3) 2 2
N3 Ru2 P2 88.3(3) . 2
N4 Ru2 P2 99.14(2) . 2
Br2 Ru2 P2 86.64(4) 2 2
Br2 Ru2 P2 89.16(4) . 2
N3 Ru2 P2 88.3(3) 2 .
N3 Ru2 P2 88.5(3) . .
N4 Ru2 P2 99.14(2) . .
Br2 Ru2 P2 89.16(4) 2 .
Br2 Ru2 P2 86.64(4) . .
P2 Ru2 P2 161.72(4) 2 .
N3 Br2 Ru2 8.0(6) . .
C1 P1 C7 108.44(16) . .
C1 P1 C4 106.27(16) . .
C7 P1 C4 105.16(17) . .
C1 P1 Ru1 114.04(11) . .
C7 P1 Ru1 110.50(12) . .
C4 P1 Ru1 111.95(11) . .
C25 P2 C19 105.10(16) . .
C25 P2 C22 104.11(19) . .
C19 P2 C22 113.2(2) . .
C25 P2 Ru2 110.49(12) . .
C19 P2 Ru2 112.13(12) . .
C22 P2 Ru2 111.30(14) . .
O4 O4 N4 60.8(3) 2 .
O1 N1 Ru1 165.3(3) . .
Br2 N3 O3 8.6(8) . .
Br2 N3 Ru2 168.5(9) . .
O3 N3 Ru2 176.9(12) . .
O4 N4 O4 58.4(7) 2 .
O4 N4 Ru2 150.8(3) 2 .
O4 N4 Ru2 150.8(3) . .
F2B B1 F3B 116.8(8) . .
F2B B1 F4 69.1(6) . .
F3B B1 F4 130.3(6) . .
F2B B1 F1 105.1(6) . .
F3B B1 F1 113.2(6) . .
F4 B1 F1 111.7(5) . .
F2B B1 F3 130.0(6) . .
F3B B1 F3 19.7(5) . .
F4 B1 F3 116.8(5) . .
F1 B1 F3 115.6(5) . .
F2B B1 F1B 121.1(6) . .
F3B B1 F1B 105.8(6) . .
F4 B1 F1B 111.4(5) . .
F1 B1 F1B 16.6(3) . .
F3 B1 F1B 103.4(4) . .
F2B B1 F2 39.4(5) . .
F3B B1 F2 84.2(6) . .
F4 B1 F2 107.0(5) . .
F1 B1 F2 100.9(4) . .
F3 B1 F2 102.6(4) . .
F1B B1 F2 115.8(5) . .
F2B B1 F4B 102.4(6) . .
F3B B1 F4B 107.7(6) . .
F4 B1 F4B 34.3(3) . .
F1 B1 F4B 111.0(5) . .
F3 B1 F4B 89.4(4) . .
F1B B1 F4B 101.0(5) . .
F2 B1 F4B 136.8(5) . .
C2 C1 C3 110.0(3) . .
C2 C1 P1 115.6(3) . .
C3 C1 P1 110.5(2) . .
C2 C1 H1 106.8 . .
C3 C1 H1 106.8 . .
P1 C1 H1 106.8 . .
C1 C2 H2A 109.5 . .
C1 C2 H2B 109.5 . .
H2A C2 H2B 109.5 . .
C1 C2 H2C 109.5 . .
H2A C2 H2C 109.5 . .
H2B C2 H2C 109.5 . .
C1 C3 H3A 109.5 . .
C1 C3 H3B 109.5 . .
H3A C3 H3B 109.5 . .
C1 C3 H3C 109.5 . .
H3A C3 H3C 109.5 . .
H3B C3 H3C 109.5 . .
C5 C4 C6 109.9(3) . .
C5 C4 P1 114.5(2) . .
C6 C4 P1 113.2(3) . .
C5 C4 H4 106.2 . .
C6 C4 H4 106.2 . .
P1 C4 H4 106.2 . .
C4 C5 H5A 109.5 . .
C4 C5 H5B 109.5 . .
H5A C5 H5B 109.5 . .
C4 C5 H5C 109.5 . .
H5A C5 H5C 109.5 . .
H5B C5 H5C 109.5 . .
C4 C6 H6A 109.5 . .
C4 C6 H6B 109.5 . .
H6A C6 H6B 109.5 . .
C4 C6 H6C 109.5 . .
H6A C6 H6C 109.5 . .
H6B C6 H6C 109.5 . .
C9 C7 C8 111.9(3) . .
C9 C7 P1 113.3(2) . .
C8 C7 P1 112.7(3) . .
C9 C7 H7 106.1 . .
C8 C7 H7 106.1 . .
P1 C7 H7 106.1 . .
C7 C8 H8A 109.5 . .
C7 C8 H8B 109.5 . .
H8A C8 H8B 109.5 . .
C7 C8 H8C 109.5 . .
H8A C8 H8C 109.5 . .
H8B C8 H8C 109.5 . .
C7 C9 H9A 109.5 . .
C7 C9 H9B 109.5 . .
H9A C9 H9B 109.5 . .
C7 C9 H9C 109.5 . .
H9A C9 H9C 109.5 . .
H9B C9 H9C 109.5 . .
C20 C19 C21 110.6(3) . .
C20 C19 P2 112.4(3) . .
C21 C19 P2 114.8(2) . .
C20 C19 H19 106.2 . .
C21 C19 H19 106.2 . .
P2 C19 H19 106.2 . .
C19 C20 H20A 109.5 . .
C19 C20 H20B 109.5 . .
H20A C20 H20B 109.5 . .
C19 C20 H20C 109.5 . .
H20A C20 H20C 109.5 . .
H20B C20 H20C 109.5 . .
C19 C21 H21A 109.5 . .
C19 C21 H21B 109.5 . .
H21A C21 H21B 109.5 . .
C19 C21 H21C 109.5 . .
H21A C21 H21C 109.5 . .
H21B C21 H21C 109.5 . .
C24 C22 C23 114.8(4) . .
C24 C22 P2 116.8(3) . .
C23 C22 P2 115.5(3) . .
C24 C22 H22 102.1 . .
C23 C22 H22 102.1 . .
P2 C22 H22 102.1 . .
C22 C23 H23A 109.5 . .
C22 C23 H23B 109.5 . .
H23A C23 H23B 109.5 . .
C22 C23 H23C 109.5 . .
H23A C23 H23C 109.5 . .
H23B C23 H23C 109.5 . .
C22 C24 H24A 109.5 . .
C22 C24 H24B 109.5 . .
H24A C24 H24B 109.5 . .
C22 C24 H24C 109.5 . .
H24A C24 H24C 109.5 . .
H24B C24 H24C 109.5 . .
C27 C25 C26 109.6(3) . .
C27 C25 P2 113.1(3) . .
C26 C25 P2 113.3(3) . .
C27 C25 H25 106.8 . .
C26 C25 H25 106.8 . .
P2 C25 H25 106.8 . .
C25 C26 H26A 109.5 . .
C25 C26 H26B 109.5 . .
H26A C26 H26B 109.5 . .
C25 C26 H26C 109.5 . .
H26A C26 H26C 109.5 . .
H26B C26 H26C 109.5 . .
C25 C27 H27A 109.5 . .
C25 C27 H27B 109.5 . .
H27A C27 H27B 109.5 . .
C25 C27 H27C 109.5 . .
H27A C27 H27C 109.5 . .
H27B C27 H27C 109.5 . .

loop_
_geom_bond_atom_site_label_1
_geom_bond_atom_site_label_2
_geom_bond_distance
_geom_bond_site_symmetry_2
Ru1 N1 1.785(3) .
Ru1 N1 1.785(3) 2_655
Ru1 P1 2.4592(8) .
Ru1 P1 2.4592(8) 2_655
Ru1 Br1 2.5502(6) .
Ru2 N3 1.717(10) 2
Ru2 N3 1.717(10) .
Ru2 N4 1.859(5) .
Ru2 Br2 2.4606(17) 2
Ru2 Br2 2.4606(17) .
Ru2 P2 2.4705(9) 2
Ru2 P2 2.4705(9) .
Br2 N3 0.754(9) .
P1 C1 1.846(3) .
P1 C7 1.850(4) .
P1 C4 1.868(4) .
P2 C25 1.845(3) .
P2 C19 1.846(4) .
P2 C22 1.850(4) .
F1B B1 1.433(7) .
F2B B1 1.298(11) .
F3B B1 1.299(11) .
F4B B1 1.462(8) .
F1 B1 1.380(7) .
F2 B1 1.445(7) .
F3 B1 1.399(7) .
F4 B1 1.321(8) .
O1 N1 1.138(4) .
O3 N3 1.218(10) .
O4 O4 1.034(11) 2
O4 N4 1.060(6) .
N4 O4 1.060(6) 2
C1 C2 1.523(5) .
C1 C3 1.524(5) .
C1 H1 1.0000 .
C2 H2A 0.9800 .
C2 H2B 0.9800 .
C2 H2C 0.9800 .
C3 H3A 0.9800 .
C3 H3B 0.9800 .
C3 H3C 0.9800 .
C4 C5 1.529(5) .
C4 C6 1.533(5) .
C4 H4 1.0000 .
C5 H5A 0.9800 .
C5 H5B 0.9800 .
C5 H5C 0.9800 .
C6 H6A 0.9800 .
C6 H6B 0.9800 .
C6 H6C 0.9800 .
C7 C9 1.536(5) .
C7 C8 1.536(5) .
C7 H7 1.0000 .
C8 H8A 0.9800 .
C8 H8B 0.9800 .
C8 H8C 0.9800 .
C9 H9A 0.9800 .
C9 H9B 0.9800 .
C9 H9C 0.9800 .
C19 C20 1.524(5) .
C19 C21 1.530(5) .
C19 H19 1.0000 .
C20 H20A 0.9800 .
C20 H20B 0.9800 .
C20 H20C 0.9800 .
C21 H21A 0.9800 .
C21 H21B 0.9800 .
C21 H21C 0.9800 .
C22 C24 1.471(6) .
C22 C23 1.502(6) .
C22 H22 1.0000 .
C23 H23A 0.9800 .
C23 H23B 0.9800 .
C23 H23C 0.9800 .
C24 H24A 0.9800 .
C24 H24B 0.9800 .
C24 H24C 0.9800 .
C25 C27 1.523(5) .
C25 C26 1.529(5) .
C25 H25 1.0000 .
C26 H26A 0.9800 .
C26 H26B 0.9800 .
C26 H26C 0.9800 .
C27 H27A 0.9800 .
C27 H27B 0.9800 .
C27 H27C 0.9800 .

loop_
_geom_torsion_atom_site_label_1
_geom_torsion_atom_site_label_2
_geom_torsion_atom_site_label_3
_geom_torsion_atom_site_label_4
_geom_torsion
_geom_torsion_site_symmetry_1
_geom_torsion_site_symmetry_4
N3 Ru2 Br2 N3 -160(4) 2 .
N4 Ru2 Br2 N3 24(4) . .
Br2 Ru2 Br2 N3 -156(4) 2 .
P2 Ru2 Br2 N3 -75(4) 2 .
P2 Ru2 Br2 N3 122(4) . .
N1 Ru1 P1 C1 53.46(16) . .
N1 Ru1 P1 C1 -59.91(16) 2_655 .
P1 Ru1 P1 C1 176.89(13) 2_655 .
Br1 Ru1 P1 C1 176.89(13) . .
N1 Ru1 P1 C7 -68.99(16) . .
N1 Ru1 P1 C7 177.64(16) 2_655 .
P1 Ru1 P1 C7 54.44(13) 2_655 .
Br1 Ru1 P1 C7 54.43(13) . .
N1 Ru1 P1 C4 174.16(16) . .
N1 Ru1 P1 C4 60.79(17) 2_655 .
P1 Ru1 P1 C4 -62.41(13) 2_655 .
Br1 Ru1 P1 C4 -62.41(13) . .
N3 Ru2 P2 C25 -79.5(3) 2 .
N3 Ru2 P2 C25 80.6(3) . .
N4 Ru2 P2 C25 -179.43(12) . .
Br2 Ru2 P2 C25 -76.05(13) 2 .
Br2 Ru2 P2 C25 77.59(13) . .
P2 Ru2 P2 C25 0.57(12) 2 .
N3 Ru2 P2 C19 163.7(3) 2 .
N3 Ru2 P2 C19 -36.3(3) . .
N4 Ru2 P2 C19 63.69(13) . .
Br2 Ru2 P2 C19 167.06(14) 2 .
Br2 Ru2 P2 C19 -39.30(14) . .
P2 Ru2 P2 C19 -116.31(13) 2 .
N3 Ru2 P2 C22 35.7(3) 2 .
N3 Ru2 P2 C22 -164.3(3) . .
N4 Ru2 P2 C22 -64.28(18) . .
Br2 Ru2 P2 C22 39.10(18) 2 .
Br2 Ru2 P2 C22 -167.26(18) . .
P2 Ru2 P2 C22 115.73(18) 2 .
N1 Ru1 N1 O1 4.2(10) 2_655 .
P1 Ru1 N1 O1 -92.8(11) . .
P1 Ru1 N1 O1 99.9(11) 2_655 .
Br1 Ru1 N1 O1 -175.8(10) . .
Ru2 Br2 N3 O3 -174(6) . .
N3 Ru2 N3 Br2 24(4) 2 .
N4 Ru2 N3 Br2 -156(4) . .
Br2 Ru2 N3 Br2 27(5) 2 .
P2 Ru2 N3 Br2 105(4) 2 .
P2 Ru2 N3 Br2 -57(4) . .
N3 Ru2 N3 O3 40(23) 2 .
N4 Ru2 N3 O3 -140(23) . .
Br2 Ru2 N3 O3 44(23) 2 .
Br2 Ru2 N3 O3 17(20) . .
P2 Ru2 N3 O3 121(23) 2 .
P2 Ru2 N3 O3 -41(23) . .
O4 O4 N4 Ru2 180.000(3) 2 .
N3 Ru2 N4 O4 177.9(7) 2 2
N3 Ru2 N4 O4 -2.1(7) . 2
Br2 Ru2 N4 O4 176.5(7) 2 2
Br2 Ru2 N4 O4 -3.5(7) . 2
P2 Ru2 N4 O4 87.8(7) 2 2
P2 Ru2 N4 O4 -92.2(7) . 2
N3 Ru2 N4 O4 -2.1(7) 2 .
N3 Ru2 N4 O4 177.9(7) . .
Br2 Ru2 N4 O4 -3.5(7) 2 .
Br2 Ru2 N4 O4 176.5(7) . .
P2 Ru2 N4 O4 -92.2(7) 2 .
P2 Ru2 N4 O4 87.8(7) . .
C7 P1 C1 C2 50.4(3) . .
C4 P1 C1 C2 163.0(3) . .
Ru1 P1 C1 C2 -73.1(3) . .
C7 P1 C1 C3 176.1(3) . .
C4 P1 C1 C3 -71.3(3) . .
Ru1 P1 C1 C3 52.5(3) . .
C1 P1 C4 C5 100.6(3) . .
C7 P1 C4 C5 -144.5(3) . .
Ru1 P1 C4 C5 -24.5(3) . .
C1 P1 C4 C6 -26.5(3) . .
C7 P1 C4 C6 88.4(3) . .
Ru1 P1 C4 C6 -151.6(3) . .
C1 P1 C7 C9 -82.7(3) . .
C4 P1 C7 C9 164.0(3) . .
Ru1 P1 C7 C9 43.0(3) . .
C1 P1 C7 C8 45.7(3) . .
C4 P1 C7 C8 -67.6(3) . .
Ru1 P1 C7 C8 171.4(2) . .
C25 P2 C19 C20 179.1(3) . .
C22 P2 C19 C20 66.1(3) . .
Ru2 P2 C19 C20 -60.9(3) . .
C25 P2 C19 C21 51.6(3) . .
C22 P2 C19 C21 -61.4(3) . .
Ru2 P2 C19 C21 171.7(2) . .
C25 P2 C22 C24 162.6(4) . .
C19 P2 C22 C24 -83.8(4) . .
Ru2 P2 C22 C24 43.6(4) . .
C25 P2 C22 C23 -57.6(4) . .
C19 P2 C22 C23 56.0(4) . .
Ru2 P2 C22 C23 -176.7(3) . .
C19 P2 C25 C27 51.1(3) . .
C22 P2 C25 C27 170.3(3) . .
Ru2 P2 C25 C27 -70.1(3) . .
C19 P2 C25 C26 176.6(3) . .
C22 P2 C25 C26 -64.2(3) . .
Ru2 P2 C25 C26 55.4(3) . .
